data_7235701
loop_
_publ_author_name
'Wu, Guo-Yun'
'Ren, Yi-Xia'
'Yin, Zheng'
'Sun, Feng'
'Zeng, Ming-Hua'
'Kurmoo, Mohamedally'

_publ_section_title
;
 Effects of substituent groups on the structures and luminescence
 properties of 2D/3D CdII complexes with mixed rigid and flexible
 carboxylate ligands
;
_journal_issue 46
_journal_name_full 'RSC Adv.'
_journal_page_first 24183
_journal_paper_doi 10.1039/C4RA04755A
_journal_volume 4
_journal_year 2014
_chemical_formula_sum 'C11 H9 Cd N2 O4'
_chemical_formula_weight 345.60
_space_group_IT_number 14
_space_group_name_Hall '-P 2ybc'
_space_group_name_H-M_alt 'P 1 21/c 1'
_symmetry_cell_setting monoclinic
_symmetry_space_group_name_H-M 'P 1 21/c 1'
_atom_sites_solution_hydrogens geom
_atom_sites_solution_primary direct
_atom_sites_solution_secondary difmap
_audit_creation_method SHELXL-97
_cell_angle_alpha 90.00
_cell_angle_beta 98.491(2)
_cell_angle_gamma 90.00
_cell_formula_units_Z 4
_cell_length_a 8.1168(12)
_cell_length_b 16.788(3)
_cell_length_c 7.9183(12)
_cell_measurement_temperature 173(2)
_cell_volume 1067.2(3)
_computing_structure_refinement 'SHELXL-97 (Sheldrick, 1997)'
_computing_structure_solution 'SHELXS-97 (Sheldrick, 1990)'
_diffrn_ambient_temperature 173(2)
_diffrn_measured_fraction_theta_full 0.991
_diffrn_measured_fraction_theta_max 0.991
_diffrn_radiation_monochromator graphite
_diffrn_radiation_source 'fine-focus sealed tube'
_diffrn_radiation_type MoK\a
_diffrn_radiation_wavelength 0.71073
_diffrn_reflns_av_R_equivalents 0.0223
_diffrn_reflns_av_sigmaI/netI 0.0309
_diffrn_reflns_limit_h_max 8
_diffrn_reflns_limit_h_min -9
_diffrn_reflns_limit_k_max 20
_diffrn_reflns_limit_k_min -16
_diffrn_reflns_limit_l_max 9
_diffrn_reflns_limit_l_min -9
_diffrn_reflns_number 4767
_diffrn_reflns_theta_full 25.99
_diffrn_reflns_theta_max 25.99
_diffrn_reflns_theta_min 2.43
_exptl_absorpt_coefficient_mu 2.055
_exptl_absorpt_correction_T_max 0.735
_exptl_absorpt_correction_T_min 0.670
_exptl_absorpt_correction_type multi-scans
_exptl_crystal_density_diffrn 2.151
_exptl_crystal_density_method 'not measured'
_exptl_crystal_F_000 676
_exptl_crystal_size_max 0.20
_exptl_crystal_size_mid 0.18
_exptl_crystal_size_min 0.15
_refine_diff_density_max 1.168
_refine_diff_density_min -0.522
_refine_diff_density_rms 0.114
_refine_ls_extinction_method none
_refine_ls_goodness_of_fit_ref 1.079
_refine_ls_hydrogen_treatment mixed
_refine_ls_matrix_type full
_refine_ls_number_parameters 163
_refine_ls_number_reflns 2064
_refine_ls_number_restraints 0
_refine_ls_restrained_S_all 1.079
_refine_ls_R_factor_all 0.0355
_refine_ls_R_factor_gt 0.0247
_refine_ls_shift/su_max 0.000
_refine_ls_shift/su_mean 0.000
_refine_ls_structure_factor_coef Fsqd
_refine_ls_weighting_details 'calc w=1/[\s^2^(Fo^2^)+(0.0285P)^2^+1.2031P] where P=(Fo^2^+2Fc^2^)/3'
_refine_ls_weighting_scheme calc
_refine_ls_wR_factor_gt 0.0568
_refine_ls_wR_factor_ref 0.0615
_reflns_number_gt 1706
_reflns_number_total 2064
_reflns_threshold_expression >2sigma(I)
_cod_data_source_file c4ra04755a2.cif
_cod_data_source_block 1
_cod_original_sg_symbol_H-M P2(1)/c
_cod_database_code 7235701

loop_
_symmetry_equiv_pos_as_xyz
'x, y, z'
'-x, y+1/2, -z+1/2'
'-x, -y, -z'
'x, -y-1/2, z-1/2'

loop_
_atom_site_label
_atom_site_type_symbol
_atom_site_fract_x
_atom_site_fract_y
_atom_site_fract_z
_atom_site_U_iso_or_equiv
_atom_site_adp_type
_atom_site_occupancy
_atom_site_symmetry_multiplicity
_atom_site_calc_flag
_atom_site_refinement_flags
Cd1 Cd 0.28978(3) 0.263001(14) 0.12648(3) 0.01300(9) Uani 1 1 d .
O3 O 0.3537(3) 0.31581(14) 0.3912(3) 0.0154(5) Uani 1 1 d .
O4 O 0.5402(3) 0.31019(15) 0.6201(3) 0.0206(6) Uani 1 1 d .
O1 O -0.2016(3) 0.64804(15) 0.2753(3) 0.0218(6) Uani 1 1 d .
O2 O -0.3605(3) 0.62984(14) 0.0205(3) 0.0193(5) Uani 1 1 d .
N1 N 0.0181(3) 0.30365(17) 0.0714(4) 0.0161(6) Uani 1 1 d .
N2 N -0.2125(4) 0.33460(17) -0.1042(4) 0.0182(7) Uani 1 1 d .
H2A H -0.2959 0.3299 -0.1883 0.022 Uiso 1 1 calc R
C1 C -0.0894(4) 0.2821(2) -0.0627(4) 0.0170(7) Uani 1 1 d .
H1A H -0.0802 0.2340 -0.1236 0.020 Uiso 1 1 calc R
C2 C -0.0398(4) 0.3771(2) 0.1198(4) 0.0131(7) Uani 1 1 d .
C3 C -0.1849(4) 0.3974(2) 0.0086(4) 0.0144(7) Uani 1 1 d .
C4 C -0.2627(4) 0.4706(2) 0.0163(4) 0.0157(7) Uani 1 1 d .
H4A H -0.3592 0.4845 -0.0611 0.019 Uiso 1 1 calc R
C5 C -0.1918(4) 0.5227(2) 0.1436(4) 0.0140(7) Uani 1 1 d .
C6 C -0.0524(4) 0.5004(2) 0.2619(4) 0.0167(7) Uani 1 1 d .
H6A H -0.0109 0.5364 0.3506 0.020 Uiso 1 1 calc R
C7 C 0.0253(4) 0.4281(2) 0.2526(4) 0.0171(8) Uani 1 1 d .
H7A H 0.1191 0.4135 0.3330 0.021 Uiso 1 1 calc R
C8 C -0.2589(4) 0.6064(2) 0.1473(4) 0.0164(7) Uani 1 1 d .
C9 C 0.4913(4) 0.3388(2) 0.4759(4) 0.0157(7) Uani 1 1 d .
C10 C 0.5893(5) 0.4038(2) 0.4043(5) 0.0222(8) Uani 1 1 d .
H10A H 0.5430 0.4126 0.2829 0.027 Uiso 1 1 calc R
H10B H 0.7064 0.3863 0.4091 0.027 Uiso 1 1 calc R
C11 C 0.5855(5) 0.4822(2) 0.5016(6) 0.0318(10) Uani 1 1 d .
H11A H 0.6350 0.4732 0.6220 0.038 Uiso 1 1 calc R
H11B H 0.6565 0.5213 0.4526 0.038 Uiso 1 1 calc R

loop_
_atom_site_aniso_label
_atom_site_aniso_U_11
_atom_site_aniso_U_22
_atom_site_aniso_U_33
_atom_site_aniso_U_23
_atom_site_aniso_U_13
_atom_site_aniso_U_12
Cd1 0.01553(14) 0.01138(14) 0.01159(14) 0.00029(10) 0.00032(9) 0.00171(10)
O3 0.0175(12) 0.0158(13) 0.0120(12) -0.0008(9) -0.0013(10) -0.0014(10)
O4 0.0181(13) 0.0241(15) 0.0175(13) 0.0013(11) -0.0040(10) -0.0017(10)
O1 0.0258(14) 0.0171(14) 0.0214(14) -0.0040(11) -0.0001(11) 0.0014(11)
O2 0.0212(13) 0.0132(13) 0.0221(14) 0.0062(10) -0.0012(11) 0.0000(10)
N1 0.0150(15) 0.0168(17) 0.0169(15) -0.0009(12) 0.0038(12) 0.0012(12)
N2 0.0167(15) 0.0193(17) 0.0169(16) -0.0047(12) -0.0031(12) -0.0001(12)
C1 0.0176(18) 0.016(2) 0.0174(18) -0.0058(14) 0.0022(14) 0.0005(14)
C2 0.0154(17) 0.0121(18) 0.0125(17) 0.0031(13) 0.0045(13) -0.0006(13)
C3 0.0152(17) 0.0145(18) 0.0133(17) -0.0019(13) 0.0015(14) -0.0013(13)
C4 0.0140(18) 0.018(2) 0.0144(18) 0.0015(14) 0.0007(14) -0.0009(13)
C5 0.0149(17) 0.0132(18) 0.0146(17) 0.0029(13) 0.0049(14) 0.0003(13)
C6 0.0199(18) 0.018(2) 0.0115(17) -0.0014(14) 0.0002(14) -0.0011(14)
C7 0.0163(19) 0.018(2) 0.0160(18) 0.0031(14) 0.0006(14) 0.0017(14)
C8 0.0161(18) 0.0135(18) 0.0210(19) 0.0035(14) 0.0070(15) -0.0013(13)
C9 0.0210(19) 0.0092(18) 0.0179(19) -0.0056(14) 0.0060(15) 0.0000(14)
C10 0.024(2) 0.018(2) 0.025(2) -0.0033(15) 0.0077(16) -0.0061(15)
C11 0.037(2) 0.019(2) 0.042(3) 0.0010(18) 0.014(2) -0.0096(18)

loop_
_atom_type_symbol
_atom_type_description
_atom_type_scat_dispersion_real
_atom_type_scat_dispersion_imag
_atom_type_scat_source
C C 0.0033 0.0016 'International Tables Vol C Tables 4.2.6.8 and 6.1.1.4'
H H 0.0000 0.0000 'International Tables Vol C Tables 4.2.6.8 and 6.1.1.4'
N N 0.0061 0.0033 'International Tables Vol C Tables 4.2.6.8 and 6.1.1.4'
O O 0.0106 0.0060 'International Tables Vol C Tables 4.2.6.8 and 6.1.1.4'
Cd Cd -0.8075 1.2024 'International Tables Vol C Tables 4.2.6.8 and 6.1.1.4'

loop_
_geom_angle_atom_site_label_1
_geom_angle_atom_site_label_2
_geom_angle_atom_site_label_3
_geom_angle
_geom_angle_site_symmetry_1
_geom_angle_site_symmetry_3
O1 Cd1 O2 169.51(9) 2_545 3_565
O1 Cd1 O3 93.28(9) 2_545 .
O2 Cd1 O3 97.12(8) 3_565 .
O1 Cd1 N1 88.56(10) 2_545 .
O2 Cd1 N1 88.60(9) 3_565 .
O3 Cd1 N1 98.18(9) . .
O1 Cd1 O4 83.12(9) 2_545 4_565
O2 Cd1 O4 96.72(9) 3_565 4_565
O3 Cd1 O4 98.16(8) . 4_565
N1 Cd1 O4 162.04(9) . 4_565
O1 Cd1 O3 84.92(8) 2_545 4_565
O2 Cd1 O3 86.48(8) 3_565 4_565
O3 Cd1 O3 152.48(11) . 4_565
N1 Cd1 O3 109.20(9) . 4_565
O4 Cd1 O3 54.34(8) 4_565 4_565
O1 Cd1 C9 81.74(9) 2_545 4_565
O2 Cd1 C9 93.35(9) 3_565 4_565
O3 Cd1 C9 125.01(10) . 4_565
N1 Cd1 C9 136.02(10) . 4_565
O4 Cd1 C9 26.88(9) 4_565 4_565
O3 Cd1 C9 27.54(9) 4_565 4_565
C9 O3 Cd1 132.0(2) . .
C9 O3 Cd1 91.8(2) . 4_566
Cd1 O3 Cd1 117.11(10) . 4_566
C9 O4 Cd1 93.5(2) . 4_566
C8 O1 Cd1 131.2(2) . 2
C8 O2 Cd1 118.1(2) . 3_565
C1 N1 C2 104.7(3) . .
C1 N1 Cd1 125.1(2) . .
C2 N1 Cd1 124.5(2) . .
C1 N2 C3 107.5(3) . .
C1 N2 H2A 126.2 . .
C3 N2 H2A 126.2 . .
N1 C1 N2 113.5(3) . .
N1 C1 H1A 123.3 . .
N2 C1 H1A 123.3 . .
N1 C2 C7 130.1(3) . .
N1 C2 C3 109.1(3) . .
C7 C2 C3 120.8(3) . .
N2 C3 C4 132.4(3) . .
N2 C3 C2 105.2(3) . .
C4 C3 C2 122.1(3) . .
C3 C4 C5 116.5(3) . .
C3 C4 H4A 121.8 . .
C5 C4 H4A 121.8 . .
C4 C5 C6 121.3(3) . .
C4 C5 C8 119.1(3) . .
C6 C5 C8 119.4(3) . .
C7 C6 C5 121.9(3) . .
C7 C6 H6A 119.1 . .
C5 C6 H6A 119.1 . .
C6 C7 C2 117.1(3) . .
C6 C7 H7A 121.4 . .
C2 C7 H7A 121.4 . .
O2 C8 O1 125.7(3) . .
O2 C8 C5 118.0(3) . .
O1 C8 C5 116.1(3) . .
O4 C9 O3 120.1(3) . .
O4 C9 C10 120.5(3) . .
O3 C9 C10 119.3(3) . .
O4 C9 Cd1 59.65(18) . 4_566
O3 C9 Cd1 60.69(17) . 4_566
C10 C9 Cd1 172.0(2) . 4_566
C9 C10 C11 112.5(3) . .
C9 C10 H10A 109.1 . .
C11 C10 H10A 109.1 . .
C9 C10 H10B 109.1 . .
C11 C10 H10B 109.1 . .
H10A C10 H10B 107.8 . .
C11 C11 C10 114.8(4) 3_666 .
C11 C11 H11A 108.6 3_666 .
C10 C11 H11A 108.6 . .
C11 C11 H11B 108.6 3_666 .
C10 C11 H11B 108.6 . .
H11A C11 H11B 107.5 . .

loop_
_geom_bond_atom_site_label_1
_geom_bond_atom_site_label_2
_geom_bond_distance
_geom_bond_site_symmetry_2
Cd1 O1 2.238(2) 2_545
Cd1 O2 2.262(2) 3_565
Cd1 O3 2.264(2) .
Cd1 N1 2.288(3) .
Cd1 O4 2.382(2) 4_565
Cd1 O3 2.404(2) 4_565
Cd1 C9 2.755(3) 4_565
O3 C9 1.275(4) .
O3 Cd1 2.404(2) 4_566
O4 C9 1.248(4) .
O4 Cd1 2.382(2) 4_566
O1 C8 1.263(4) .
O1 Cd1 2.238(2) 2
O2 C8 1.264(4) .
O2 Cd1 2.262(2) 3_565
N1 C1 1.322(4) .
N1 C2 1.394(4) .
N2 C1 1.336(4) .
N2 C3 1.379(4) .
N2 H2A 0.8800 .
C1 H1A 0.9500 .
C2 C7 1.398(5) .
C2 C3 1.405(5) .
C3 C4 1.387(5) .
C4 C5 1.393(5) .
C4 H4A 0.9500 .
C5 C6 1.409(5) .
C5 C8 1.509(5) .
C6 C7 1.374(5) .
C6 H6A 0.9500 .
C7 H7A 0.9500 .
C9 C10 1.509(5) .
C9 Cd1 2.755(3) 4_566
C10 C11 1.528(5) .
C10 H10A 0.9900 .
C10 H10B 0.9900 .
C11 C11 1.508(8) 3_666
C11 H11A 0.9900 .
C11 H11B 0.9900 .

loop_
_geom_torsion_atom_site_label_1
_geom_torsion_atom_site_label_2
_geom_torsion_atom_site_label_3
_geom_torsion_atom_site_label_4
_geom_torsion
_geom_torsion_site_symmetry_1
_geom_torsion_site_symmetry_4
O1 Cd1 O3 C9 117.3(3) 2_545 .
O2 Cd1 O3 C9 -64.1(3) 3_565 .
N1 Cd1 O3 C9 -153.7(3) . .
O4 Cd1 O3 C9 33.7(3) 4_565 .
O3 Cd1 O3 C9 31.9(3) 4_565 .
C9 Cd1 O3 C9 35.0(4) 4_565 .
O1 Cd1 O3 Cd1 -3.27(12) 2_545 4_566
O2 Cd1 O3 Cd1 175.34(10) 3_565 4_566
N1 Cd1 O3 Cd1 85.74(12) . 4_566
O4 Cd1 O3 Cd1 -86.78(11) 4_565 4_566
O3 Cd1 O3 Cd1 -88.6(2) 4_565 4_566
C9 Cd1 O3 Cd1 -85.48(13) 4_565 4_566
O1 Cd1 N1 C1 -79.5(3) 2_545 .
O2 Cd1 N1 C1 90.4(3) 3_565 .
O3 Cd1 N1 C1 -172.6(3) . .
O4 Cd1 N1 C1 -17.3(5) 4_565 .
O3 Cd1 N1 C1 4.6(3) 4_565 .
C9 Cd1 N1 C1 -3.0(3) 4_565 .
O1 Cd1 N1 C2 131.3(3) 2_545 .
O2 Cd1 N1 C2 -58.8(3) 3_565 .
O3 Cd1 N1 C2 38.2(3) . .
O4 Cd1 N1 C2 -166.5(3) 4_565 .
O3 Cd1 N1 C2 -144.6(2) 4_565 .
C9 Cd1 N1 C2 -152.2(2) 4_565 .
C2 N1 C1 N2 -0.6(4) . .
Cd1 N1 C1 N2 -154.8(2) . .
C3 N2 C1 N1 1.1(4) . .
C1 N1 C2 C7 -179.4(4) . .
Cd1 N1 C2 C7 -25.0(5) . .
C1 N1 C2 C3 0.0(4) . .
Cd1 N1 C2 C3 154.3(2) . .
C1 N2 C3 C4 173.2(4) . .
C1 N2 C3 C2 -1.0(4) . .
N1 C2 C3 N2 0.7(4) . .
C7 C2 C3 N2 -179.9(3) . .
N1 C2 C3 C4 -174.3(3) . .
C7 C2 C3 C4 5.1(5) . .
N2 C3 C4 C5 -175.1(3) . .
C2 C3 C4 C5 -1.6(5) . .
C3 C4 C5 C6 -2.4(5) . .
C3 C4 C5 C8 173.5(3) . .
C4 C5 C6 C7 3.2(5) . .
C8 C5 C6 C7 -172.6(3) . .
C5 C6 C7 C2 0.1(5) . .
N1 C2 C7 C6 175.1(3) . .
C3 C2 C7 C6 -4.2(5) . .
Cd1 O2 C8 O1 56.6(4) 3_565 .
Cd1 O2 C8 C5 -120.0(3) 3_565 .
Cd1 O1 C8 O2 17.6(5) 2 .
Cd1 O1 C8 C5 -165.7(2) 2 .
C4 C5 C8 O2 -10.2(5) . .
C6 C5 C8 O2 165.8(3) . .
C4 C5 C8 O1 172.9(3) . .
C6 C5 C8 O1 -11.1(5) . .
Cd1 O4 C9 O3 -6.0(3) 4_566 .
Cd1 O4 C9 C10 170.8(3) 4_566 .
Cd1 O3 C9 O4 -124.0(3) . .
Cd1 O3 C9 O4 5.9(3) 4_566 .
Cd1 O3 C9 C10 59.2(4) . .
Cd1 O3 C9 C10 -170.9(3) 4_566 .
Cd1 O3 C9 Cd1 -129.9(3) . 4_566
O4 C9 C10 C11 -68.1(4) . .
O3 C9 C10 C11 108.6(4) . .
Cd1 C9 C10 C11 21(2) 4_566 .
C9 C10 C11 C11 -61.3(6) . 3_666
